data_7041394
loop_
_publ_author_name
'Mikata, Yuji'
'Takekoshi, Ayaka'
'Kaneda, Minori'
'Konno, Hideo'
'Yasuda, Keiko'
'Aoyama, Masato'
'Tamotsu, Satoshi'

_publ_section_title
;
 Replacement of quinolines with isoquinolines affords target metal ion
 switching from Zn(2+) to Cd(2+) in the fluorescent sensor TQLN
 (N,N,N',N'-tetrakis(2-quinolylmethyl)-2,6-bis(aminomethyl)pyridine).
;
_journal_issue 3
_journal_name_full 'Dalton transactions (Cambridge, England : 2003)'
_journal_page_first 632
_journal_page_last 637
_journal_paper_doi 10.1039/c6dt03948k
_journal_volume 46
_journal_year 2017
_chemical_formula_moiety 'C47 H42 Cl3 N7 O14 Zn2'
_chemical_formula_sum 'C47 H42 Cl3 N7 O14 Zn2'
_chemical_formula_weight 1166.01
_space_group_crystal_system triclinic
_space_group_IT_number 2
_space_group_name_Hall '-P 1'
_space_group_name_H-M_alt 'P -1'
_symmetry_space_group_name_Hall '-P 1'
_symmetry_space_group_name_H-M 'P -1'
_atom_sites_solution_hydrogens geom
_atom_sites_solution_primary direct
_atom_sites_solution_secondary difmap
_audit_update_record
;
2016-11-26 deposited with the CCDC.
2016-12-08 downloaded from the CCDC.
;
_cell_angle_alpha 93.355(6)
_cell_angle_beta 97.139(5)
_cell_angle_gamma 99.558(5)
_cell_formula_units_Z 2
_cell_length_a 11.020(4)
_cell_length_b 12.924(5)
_cell_length_c 19.504(8)
_cell_measurement_reflns_used 6249
_cell_measurement_temperature 153
_cell_measurement_theta_max 27.51
_cell_measurement_theta_min 3.02
_cell_volume 2709.1(18)
_computing_cell_refinement CrystalClear
_computing_data_collection 'CrystalClear (Rigaku/MSC Inc., 2006)'
_computing_data_reduction CrystalClear
_computing_molecular_graphics 'CrystalStructure 4.2.2'
_computing_publication_material 'CrystalStructure 4.2.2 (Rigaku, 2016)'
_computing_structure_refinement 'SHELXL Version 2016/6 (Sheldrick, 2008)'
_computing_structure_solution 'SHELXS Version 2013/1 (Sheldrick, 2008)'
_diffrn_ambient_temperature 153
_diffrn_detector_area_resol_mean 7.314
_diffrn_measured_fraction_theta_full 0.941
_diffrn_measured_fraction_theta_max 0.924
_diffrn_measurement_device_type 'Rigaku Mercury70'
_diffrn_measurement_method \w
_diffrn_radiation_type 'Mo K\a'
_diffrn_radiation_wavelength 0.71075
_diffrn_reflns_av_R_equivalents 0.0325
_diffrn_reflns_Laue_measured_fraction_full 0.941
_diffrn_reflns_Laue_measured_fraction_max 0.924
_diffrn_reflns_limit_h_max 13
_diffrn_reflns_limit_h_min -14
_diffrn_reflns_limit_k_max 16
_diffrn_reflns_limit_k_min -16
_diffrn_reflns_limit_l_max 24
_diffrn_reflns_limit_l_min -25
_diffrn_reflns_number 19433
_diffrn_reflns_point_group_measured_fraction_full 0.941
_diffrn_reflns_point_group_measured_fraction_max 0.924
_diffrn_reflns_theta_full 25.242
_diffrn_reflns_theta_max 27.515
_diffrn_reflns_theta_min 3.022
_diffrn_standards_number 0
_exptl_absorpt_coefficient_mu 1.101
_exptl_absorpt_correction_T_max 0.802
_exptl_absorpt_correction_T_min 0.627
_exptl_absorpt_correction_type multi-scan
_exptl_absorpt_process_details 'REQAB (Rigaku, 1998)'
_exptl_crystal_colour colorless
_exptl_crystal_density_diffrn 1.429
_exptl_crystal_density_method 'not measured'
_exptl_crystal_description unknown
_exptl_crystal_F_000 1192.00
_exptl_crystal_size_max 0.400
_exptl_crystal_size_mid 0.200
_exptl_crystal_size_min 0.200
_refine_diff_density_max 1.05
_refine_diff_density_min -1.63
_refine_ls_extinction_method none
_refine_ls_goodness_of_fit_ref 1.123
_refine_ls_hydrogen_treatment constr
_refine_ls_number_parameters 658
_refine_ls_number_reflns 11530
_refine_ls_number_restraints 0
_refine_ls_R_factor_all 0.0890
_refine_ls_R_factor_gt 0.0762
_refine_ls_shift/su_max 0.001
_refine_ls_structure_factor_coef Fsqd
_refine_ls_weighting_details 'w = 1/[\s^2^(Fo^2^)+(0.0754P)^2^+8.1906P] where P=(Fo^2^+2Fc^2^)/3'
_refine_ls_weighting_scheme calc
_refine_ls_wR_factor_gt 0.2019
_refine_ls_wR_factor_ref 0.2110
_reflns_Friedel_coverage 0.000
_reflns_number_gt 9328
_reflns_number_total 11530
_reflns_threshold_expression F^2^>2.0\s(F^2^)
_cod_data_source_file c6dt03948k2.cif
_cod_data_source_block 1-isoTQLN-Zn-141222
_cod_depositor_comments 'Adding full bibliography for 7041394.cif.'
_cod_original_cell_volume 2708.9(18)
_cod_database_code 7041394
_platon_squeeze_void_probe_radius 1.20

loop_
_space_group_symop_id
_space_group_symop_operation_xyz
1 +X,+Y,+Z
2 -X,-Y,-Z

loop_
_atom_site_label
_atom_site_type_symbol
_atom_site_fract_x
_atom_site_fract_y
_atom_site_fract_z
_atom_site_U_iso_or_equiv
_atom_site_adp_type
_atom_site_occupancy
_atom_site_site_symmetry_order
_atom_site_calc_flag
_atom_site_refinement_flags_posn
_atom_site_refinement_flags_adp
Zn1 Zn 0.72836(5) -0.00202(4) 0.75595(3) 0.02681(15) Uani 1 1 d . .
Zn2 Zn 0.56657(5) 0.19945(4) 0.72094(3) 0.02865(16) Uani 1 1 d . .
Cl1 Cl 0.31246(15) 0.21027(11) 0.51265(7) 0.0423(3) Uani 1 1 d . .
Cl2 Cl 0.01192(13) 0.60161(11) 0.72605(9) 0.0476(4) Uani 1 1 d . .
Cl3 Cl 0.28224(18) 0.0399(2) 0.82492(9) 0.0721(6) Uani 1 1 d . .
O1 O 0.6189(3) 0.0946(3) 0.77928(18) 0.0300(7) Uani 1 1 d . .
O2 O 0.3945(3) 0.1155(3) 0.6738(2) 0.0373(8) Uani 1 1 d . .
O3 O 0.3824(4) 0.1669(4) 0.4656(2) 0.0506(11) Uani 1 1 d . .
O4 O 0.2334(4) 0.2745(4) 0.4783(2) 0.0582(12) Uani 1 1 d . .
O5 O 0.2452(7) 0.1250(4) 0.5435(4) 0.096(2) Uani 1 1 d . .
O6 O 0.3935(8) 0.2722(4) 0.5687(3) 0.115(3) Uani 1 1 d . .
O7 O -0.0731(4) 0.6156(4) 0.7742(3) 0.0603(13) Uani 1 1 d . .
O8 O 0.1057(4) 0.6930(3) 0.7321(3) 0.0649(15) Uani 1 1 d . .
O9 O -0.0623(6) 0.5906(5) 0.6573(3) 0.0783(16) Uani 1 1 d . .
O10 O 0.0633(5) 0.5122(4) 0.7403(5) 0.119(3) Uani 1 1 d . .
O11 O 0.2395(4) 0.0053(4) 0.7533(2) 0.0574(12) Uani 1 1 d . .
O12 O 0.3750(5) 0.1339(6) 0.8295(3) 0.095(2) Uani 1 1 d . .
O13 O 0.1846(7) 0.0604(8) 0.8574(4) 0.154(5) Uani 1 1 d . .
O14 O 0.3405(12) -0.0422(10) 0.8576(5) 0.217(7) Uani 1 1 d . .
N1 N 0.8696(3) 0.1042(3) 0.7116(2) 0.0251(8) Uani 1 1 d . .
N2 N 0.8410(4) -0.1094(3) 0.7169(2) 0.0259(8) Uani 1 1 d . .
N3 N 0.7425(3) 0.3119(3) 0.7455(2) 0.0251(8) Uani 1 1 d . .
N4 N 0.5935(4) -0.1274(3) 0.7091(2) 0.0300(9) Uani 1 1 d . .
N5 N 0.8120(4) -0.0448(3) 0.8477(2) 0.0312(9) Uani 1 1 d . .
N6 N 0.6408(4) 0.1894(3) 0.6294(2) 0.0287(9) Uani 1 1 d . .
N7 N 0.5039(4) 0.3343(3) 0.7528(2) 0.0320(9) Uani 1 1 d . .
C1 C 0.9266(4) 0.0527(4) 0.6668(2) 0.0276(10) Uani 1 1 d . .
C2 C 1.0225(4) 0.1004(4) 0.6337(3) 0.0318(11) Uani 1 1 d . .
H2 H 1.058484 0.060902 0.601513 0.038 Uiso 1 1 calc R U
C3 C 1.0642(5) 0.2061(4) 0.6485(3) 0.0358(12) Uani 1 1 d . .
H3 H 1.128386 0.241833 0.625807 0.043 Uiso 1 1 calc R U
C4 C 1.0114(4) 0.2604(4) 0.6972(3) 0.0328(11) Uani 1 1 d . .
H4 H 1.043027 0.332662 0.710507 0.039 Uiso 1 1 calc R U
C5 C 0.9126(4) 0.2088(4) 0.7262(3) 0.0287(10) Uani 1 1 d . .
C6 C 0.8803(5) -0.0648(4) 0.6537(3) 0.0302(10) Uani 1 1 d . .
H6A H 0.809306 -0.078294 0.615938 0.036 Uiso 1 1 calc R U
H6B H 0.947232 -0.099570 0.638715 0.036 Uiso 1 1 calc R U
C7 C 0.8535(4) 0.2703(4) 0.7770(3) 0.0293(10) Uani 1 1 d . .
H7A H 0.828510 0.224274 0.813550 0.035 Uiso 1 1 calc R U
H7B H 0.916445 0.330155 0.799675 0.035 Uiso 1 1 calc R U
C8 C 0.7672(4) -0.2158(4) 0.7004(3) 0.0271(10) Uani 1 1 d . .
H8A H 0.784100 -0.259380 0.739399 0.033 Uiso 1 1 calc R U
H8B H 0.793023 -0.248816 0.658739 0.033 Uiso 1 1 calc R U
C9 C 0.6309(4) -0.2143(4) 0.6874(3) 0.0275(10) Uani 1 1 d . .
C10 C 0.4685(5) -0.1252(4) 0.7036(3) 0.0356(12) Uani 1 1 d . .
H10 H 0.442634 -0.062787 0.720055 0.043 Uiso 1 1 calc R U
C11 C 0.3806(5) -0.2077(4) 0.6759(3) 0.0396(13) Uani 1 1 d . .
H11 H 0.294903 -0.203902 0.674170 0.048 Uiso 1 1 calc R U
C12 C 0.3315(6) -0.3883(5) 0.6171(4) 0.0494(15) Uani 1 1 d . .
H12 H 0.245121 -0.386331 0.612831 0.059 Uiso 1 1 calc R U
C13 C 0.3724(6) -0.4759(5) 0.5924(4) 0.0490(15) Uani 1 1 d . .
H13 H 0.313609 -0.534537 0.570878 0.059 Uiso 1 1 calc R U
C14 C 0.4992(5) -0.4803(4) 0.5982(3) 0.0401(13) Uani 1 1 d . .
H14 H 0.526036 -0.541366 0.580297 0.048 Uiso 1 1 calc R U
C15 C 0.5847(5) -0.3966(4) 0.6298(3) 0.0339(11) Uani 1 1 d . .
H15 H 0.670646 -0.400678 0.634857 0.041 Uiso 1 1 calc R U
C16 C 0.5463(5) -0.3044(4) 0.6550(3) 0.0294(10) Uani 1 1 d . .
C17 C 0.4186(5) -0.3009(4) 0.6491(3) 0.0359(12) Uani 1 1 d . .
C18 C 0.9461(5) -0.1071(4) 0.7724(2) 0.0304(11) Uani 1 1 d . .
H18A H 1.011747 -0.046139 0.768533 0.037 Uiso 1 1 calc R U
H18B H 0.981854 -0.172008 0.766834 0.037 Uiso 1 1 calc R U
C19 C 0.9037(5) -0.0989(4) 0.8427(3) 0.0313(10) Uani 1 1 d . .
C20 C 0.7708(5) -0.0300(4) 0.9104(3) 0.0370(12) Uani 1 1 d . .
H20 H 0.705897 0.009582 0.913036 0.044 Uiso 1 1 calc R U
C21 C 0.8179(6) -0.0689(5) 0.9686(3) 0.0422(13) Uani 1 1 d . .
H21 H 0.785837 -0.057665 1.010924 0.051 Uiso 1 1 calc R U
C22 C 0.9726(7) -0.1687(5) 1.0249(3) 0.0512(16) Uani 1 1 d . .
H22 H 0.943792 -0.160128 1.068471 0.061 Uiso 1 1 calc R U
C23 C 1.0689(7) -0.2213(6) 1.0188(3) 0.0572(18) Uani 1 1 d . .
H23 H 1.105642 -0.249293 1.058677 0.069 Uiso 1 1 calc R U
C24 C 1.1143(7) -0.2351(5) 0.9575(4) 0.0546(17) Uani 1 1 d . .
H24 H 1.182281 -0.271257 0.955487 0.066 Uiso 1 1 calc R U
C25 C 1.0610(6) -0.1962(5) 0.8976(3) 0.0439(14) Uani 1 1 d . .
H25 H 1.091438 -0.206831 0.854684 0.053 Uiso 1 1 calc R U
C26 C 0.9615(5) -0.1410(4) 0.9017(3) 0.0347(11) Uani 1 1 d . .
C27 C 0.9154(6) -0.1266(5) 0.9658(3) 0.0418(13) Uani 1 1 d . .
C28 C 0.7586(5) 0.3566(4) 0.6781(3) 0.0296(10) Uani 1 1 d . .
H28A H 0.845137 0.393626 0.679405 0.036 Uiso 1 1 calc R U
H28B H 0.702318 0.408011 0.669328 0.036 Uiso 1 1 calc R U
C29 C 0.7291(4) 0.2677(4) 0.6204(3) 0.0273(10) Uani 1 1 d . .
C30 C 0.6137(5) 0.1041(4) 0.5823(3) 0.0326(11) Uani 1 1 d . .
H30 H 0.548646 0.048690 0.588449 0.039 Uiso 1 1 calc R U
C31 C 0.6754(5) 0.0947(4) 0.5271(3) 0.0359(12) Uani 1 1 d . .
H31 H 0.655824 0.032672 0.496404 0.043 Uiso 1 1 calc R U
C32 C 0.8407(5) 0.1705(5) 0.4605(3) 0.0389(13) Uani 1 1 d . .
H32 H 0.825701 0.108781 0.429583 0.047 Uiso 1 1 calc R U
C33 C 0.9296(6) 0.2507(5) 0.4520(3) 0.0448(14) Uani 1 1 d . .
H33 H 0.976635 0.245161 0.414715 0.054 Uiso 1 1 calc R U
C34 C 0.9555(6) 0.3437(5) 0.4972(3) 0.0414(13) Uani 1 1 d . .
H34 H 1.019438 0.399571 0.490195 0.050 Uiso 1 1 calc R U
C35 C 0.8883(5) 0.3529(4) 0.5509(3) 0.0342(11) Uani 1 1 d . .
H35 H 0.904101 0.415947 0.580597 0.041 Uiso 1 1 calc R U
C36 C 0.7950(5) 0.2685(4) 0.5625(3) 0.0306(10) Uani 1 1 d . .
C37 C 0.7682(5) 0.1772(4) 0.5158(3) 0.0336(11) Uani 1 1 d . .
C38 C 0.7201(4) 0.3950(4) 0.7960(3) 0.0297(10) Uani 1 1 d . .
H38A H 0.777975 0.461206 0.792413 0.036 Uiso 1 1 calc R U
H38B H 0.736689 0.373365 0.843599 0.036 Uiso 1 1 calc R U
C39 C 0.5878(5) 0.4142(4) 0.7826(3) 0.0298(10) Uani 1 1 d . .
C40 C 0.3814(5) 0.3441(5) 0.7420(3) 0.0384(12) Uani 1 1 d . .
H40 H 0.321478 0.285462 0.721583 0.046 Uiso 1 1 calc R U
C41 C 0.3435(5) 0.4348(5) 0.7596(3) 0.0431(14) Uani 1 1 d . .
H41 H 0.257862 0.439345 0.750851 0.052 Uiso 1 1 calc R U
C42 C 0.3951(6) 0.6202(5) 0.8097(3) 0.0463(15) Uani 1 1 d . .
H42 H 0.310985 0.629283 0.800611 0.056 Uiso 1 1 calc R U
C43 C 0.4860(7) 0.7023(5) 0.8415(3) 0.0494(16) Uani 1 1 d . .
H43 H 0.462693 0.767495 0.854501 0.059 Uiso 1 1 calc R U
C44 C 0.6061(6) 0.6922(4) 0.8545(3) 0.0433(14) Uani 1 1 d . .
H44 H 0.665532 0.749989 0.876606 0.052 Uiso 1 1 calc R U
C45 C 0.6447(5) 0.5984(4) 0.8362(3) 0.0369(12) Uani 1 1 d . .
H45 H 0.729929 0.592651 0.845291 0.044 Uiso 1 1 calc R U
C46 C 0.5571(5) 0.5122(4) 0.8042(3) 0.0306(10) Uani 1 1 d . .
C47 C 0.4298(5) 0.5231(5) 0.7910(3) 0.0376(12) Uani 1 1 d . .
H1 H 0.589409 0.091030 0.823470 0.013 Uiso 1 1 d . U
H2A H 0.345409 0.090240 0.707709 0.013 Uiso 1 1 d . U
H2B H 0.351301 0.161151 0.646320 0.013 Uiso 1 1 d . U

loop_
_atom_site_aniso_label
_atom_site_aniso_U_11
_atom_site_aniso_U_22
_atom_site_aniso_U_33
_atom_site_aniso_U_23
_atom_site_aniso_U_13
_atom_site_aniso_U_12
Zn1 0.0261(3) 0.0256(3) 0.0303(3) 0.0013(2) 0.0045(2) 0.0090(2)
Zn2 0.0246(3) 0.0253(3) 0.0368(3) 0.0019(2) 0.0044(2) 0.0068(2)
Cl1 0.0583(9) 0.0358(7) 0.0333(6) 0.0015(5) 0.0078(6) 0.0091(6)
Cl2 0.0336(7) 0.0300(7) 0.0785(11) -0.0042(7) 0.0120(7) 0.0034(6)
Cl3 0.0548(10) 0.1083(17) 0.0422(9) 0.0059(9) 0.0086(7) -0.0192(11)
O1 0.0319(18) 0.0279(18) 0.0341(18) 0.0036(14) 0.0077(14) 0.0138(15)
O2 0.0303(19) 0.038(2) 0.043(2) 0.0095(17) -0.0005(15) 0.0045(16)
O3 0.045(2) 0.065(3) 0.050(2) 0.019(2) 0.0231(19) 0.018(2)
O4 0.053(3) 0.072(3) 0.052(3) -0.001(2) -0.005(2) 0.028(2)
O5 0.126(5) 0.055(3) 0.126(5) 0.015(3) 0.096(5) 0.014(4)
O6 0.203(8) 0.050(3) 0.075(4) -0.022(3) -0.074(5) 0.053(4)
O7 0.051(3) 0.050(3) 0.084(4) 0.013(3) 0.028(3) 0.007(2)
O8 0.041(2) 0.035(2) 0.116(4) -0.013(3) 0.029(3) -0.0090(19)
O9 0.087(4) 0.069(4) 0.070(4) -0.003(3) 0.004(3) -0.003(3)
O10 0.046(3) 0.035(3) 0.274(10) -0.004(4) 0.002(4) 0.022(2)
O11 0.043(2) 0.082(4) 0.042(2) -0.002(2) 0.0078(19) -0.004(2)
O12 0.069(4) 0.133(6) 0.057(3) 0.002(3) 0.006(3) -0.049(4)
O13 0.094(5) 0.238(10) 0.095(5) -0.092(6) 0.059(4) -0.065(6)
O14 0.234(12) 0.248(13) 0.135(8) 0.117(9) -0.090(8) -0.009(11)
N1 0.0216(18) 0.027(2) 0.0282(19) 0.0015(16) 0.0028(15) 0.0088(16)
N2 0.0233(19) 0.027(2) 0.0281(19) 0.0001(16) 0.0030(15) 0.0090(16)
N3 0.0191(18) 0.025(2) 0.032(2) 0.0016(16) 0.0043(15) 0.0073(15)
N4 0.025(2) 0.025(2) 0.040(2) 0.0005(17) 0.0029(17) 0.0079(17)
N5 0.034(2) 0.025(2) 0.034(2) -0.0019(17) 0.0026(17) 0.0072(18)
N6 0.025(2) 0.028(2) 0.033(2) 0.0017(17) 0.0001(16) 0.0091(17)
N7 0.026(2) 0.028(2) 0.044(2) -0.0009(18) 0.0046(17) 0.0117(17)
C1 0.027(2) 0.029(3) 0.029(2) 0.0041(19) 0.0051(18) 0.008(2)
C2 0.024(2) 0.036(3) 0.038(3) 0.005(2) 0.0091(19) 0.009(2)
C3 0.024(2) 0.038(3) 0.051(3) 0.014(2) 0.012(2) 0.011(2)
C4 0.022(2) 0.028(3) 0.048(3) 0.002(2) 0.004(2) 0.0039(19)
C5 0.025(2) 0.028(2) 0.034(2) 0.0006(19) -0.0003(18) 0.0086(19)
C6 0.030(2) 0.029(3) 0.032(2) -0.0018(19) 0.0054(19) 0.008(2)
C7 0.023(2) 0.031(3) 0.035(2) -0.001(2) 0.0020(18) 0.0095(19)
C8 0.026(2) 0.024(2) 0.035(2) 0.0024(19) 0.0082(18) 0.0105(19)
C9 0.028(2) 0.022(2) 0.033(2) 0.0030(19) 0.0040(18) 0.0061(19)
C10 0.027(2) 0.027(3) 0.054(3) 0.005(2) 0.004(2) 0.009(2)
C11 0.027(3) 0.033(3) 0.060(4) 0.004(3) 0.004(2) 0.011(2)
C12 0.036(3) 0.038(3) 0.069(4) 0.003(3) -0.009(3) 0.003(3)
C13 0.045(3) 0.033(3) 0.063(4) -0.004(3) -0.007(3) 0.002(3)
C14 0.044(3) 0.032(3) 0.045(3) 0.001(2) 0.003(2) 0.011(2)
C15 0.037(3) 0.029(3) 0.036(3) 0.000(2) 0.002(2) 0.010(2)
C16 0.030(2) 0.026(2) 0.032(2) 0.0023(19) 0.0024(19) 0.006(2)
C17 0.034(3) 0.029(3) 0.042(3) 0.003(2) -0.004(2) 0.005(2)
C18 0.027(2) 0.036(3) 0.029(2) 0.000(2) -0.0017(18) 0.015(2)
C19 0.031(3) 0.028(3) 0.032(2) 0.000(2) -0.0007(19) 0.004(2)
C20 0.042(3) 0.037(3) 0.032(3) -0.003(2) 0.008(2) 0.006(2)
C21 0.049(3) 0.043(3) 0.034(3) -0.002(2) 0.007(2) 0.008(3)
C22 0.063(4) 0.047(4) 0.039(3) 0.004(3) -0.003(3) 0.005(3)
C23 0.073(5) 0.053(4) 0.039(3) 0.005(3) -0.019(3) 0.012(4)
C24 0.063(4) 0.044(4) 0.057(4) 0.012(3) -0.006(3) 0.019(3)
C25 0.041(3) 0.044(3) 0.045(3) 0.000(3) -0.008(2) 0.011(3)
C26 0.032(3) 0.029(3) 0.041(3) 0.003(2) -0.004(2) 0.004(2)
C27 0.048(3) 0.036(3) 0.037(3) -0.002(2) -0.004(2) 0.001(3)
C28 0.027(2) 0.024(2) 0.038(3) 0.003(2) 0.0046(19) 0.0070(19)
C29 0.021(2) 0.027(2) 0.035(2) 0.0077(19) 0.0027(18) 0.0062(19)
C30 0.032(3) 0.025(3) 0.039(3) 0.002(2) -0.001(2) 0.004(2)
C31 0.034(3) 0.033(3) 0.039(3) -0.010(2) -0.004(2) 0.011(2)
C32 0.042(3) 0.045(3) 0.034(3) -0.003(2) 0.006(2) 0.021(3)
C33 0.051(3) 0.055(4) 0.036(3) 0.002(3) 0.011(2) 0.026(3)
C34 0.043(3) 0.042(3) 0.045(3) 0.009(3) 0.016(2) 0.014(3)
C35 0.032(3) 0.035(3) 0.037(3) 0.004(2) 0.007(2) 0.009(2)
C36 0.029(2) 0.035(3) 0.032(2) 0.006(2) 0.0069(19) 0.012(2)
C37 0.031(3) 0.036(3) 0.035(3) -0.001(2) 0.000(2) 0.015(2)
C38 0.027(2) 0.027(3) 0.036(3) -0.001(2) 0.0079(19) 0.004(2)
C39 0.032(2) 0.027(3) 0.034(2) 0.005(2) 0.0078(19) 0.011(2)
C40 0.027(3) 0.036(3) 0.054(3) 0.001(2) 0.003(2) 0.013(2)
C41 0.030(3) 0.043(3) 0.058(4) 0.000(3) 0.002(2) 0.015(2)
C42 0.053(4) 0.041(3) 0.050(3) -0.004(3) 0.009(3) 0.024(3)
C43 0.080(5) 0.029(3) 0.048(3) 0.000(2) 0.030(3) 0.021(3)
C44 0.062(4) 0.027(3) 0.040(3) -0.004(2) 0.015(3) 0.003(3)
C45 0.042(3) 0.031(3) 0.041(3) -0.001(2) 0.019(2) 0.008(2)
C46 0.031(2) 0.028(3) 0.036(3) 0.006(2) 0.011(2) 0.011(2)
C47 0.039(3) 0.038(3) 0.041(3) 0.005(2) 0.013(2) 0.015(2)

loop_
_atom_type_symbol
_atom_type_description
_atom_type_scat_dispersion_real
_atom_type_scat_dispersion_imag
_atom_type_scat_source
C C 0.0033 0.0016
;
International Tables for Crystallography
(Vol. C, Tables 4.2.6.8 and 6.1.1.4)
;
H H 0.0000 0.0000
;
International Tables for Crystallography
(Vol. C, Table 6.1.1.4)
;
Cl Cl 0.1484 0.1585
;
International Tables for Crystallography
(Vol. C, Tables 4.2.6.8 and 6.1.1.4)
;
N N 0.0061 0.0033
;
International Tables for Crystallography
(Vol. C, Tables 4.2.6.8 and 6.1.1.4)
;
O O 0.0106 0.0060
;
International Tables for Crystallography
(Vol. C, Tables 4.2.6.8 and 6.1.1.4)
;
Zn Zn 0.2839 1.4301
;
International Tables for Crystallography
(Vol. C, Tables 4.2.6.8 and 6.1.1.4)
;

loop_
_geom_angle_atom_site_label_1
_geom_angle_atom_site_label_2
_geom_angle_atom_site_label_3
_geom_angle
O1 Zn1 N5 107.27(15)
O1 Zn1 N4 98.58(16)
N5 Zn1 N4 109.32(17)
O1 Zn1 N2 173.05(15)
N5 Zn1 N2 79.63(16)
N4 Zn1 N2 77.96(16)
O1 Zn1 N1 100.73(15)
N5 Zn1 N1 107.51(16)
N4 Zn1 N1 130.58(16)
N2 Zn1 N1 77.51(15)
O1 Zn2 N6 109.19(15)
O1 Zn2 N7 126.66(16)
N6 Zn2 N7 120.77(17)
O1 Zn2 O2 99.36(15)
N6 Zn2 O2 91.43(16)
N7 Zn2 O2 97.02(16)
O1 Zn2 N3 95.08(15)
N6 Zn2 N3 78.26(16)
N7 Zn2 N3 78.78(16)
O2 Zn2 N3 164.42(15)
O3 Cl1 O5 107.7(3)
O3 Cl1 O6 110.4(4)
O5 Cl1 O6 105.5(5)
O3 Cl1 O4 110.8(3)
O5 Cl1 O4 112.9(4)
O6 Cl1 O4 109.4(3)
O10 Cl2 O8 111.1(3)
O10 Cl2 O7 108.9(4)
O8 Cl2 O7 109.0(3)
O10 Cl2 O9 112.4(4)
O8 Cl2 O9 109.8(4)
O7 Cl2 O9 105.3(4)
O13 Cl3 O11 109.8(4)
O13 Cl3 O12 109.7(5)
O11 Cl3 O12 109.6(3)
O13 Cl3 O14 111.1(7)
O11 Cl3 O14 108.7(6)
O12 Cl3 O14 108.0(6)
Zn2 O1 Zn1 125.18(18)
Zn2 O1 H1 117.0
Zn1 O1 H1 117.8
Zn2 O2 H2A 110.4
Zn2 O2 H2B 109.4
H2A O2 H2B 108.7
C1 N1 C5 117.1(4)
C1 N1 Zn1 112.3(3)
C5 N1 Zn1 130.4(3)
C8 N2 C6 110.7(4)
C8 N2 C18 112.1(4)
C6 N2 C18 112.8(4)
C8 N2 Zn1 110.6(3)
C6 N2 Zn1 104.7(3)
C18 N2 Zn1 105.6(3)
C28 N3 C38 109.6(4)
C28 N3 C7 113.4(4)
C38 N3 C7 107.1(4)
C28 N3 Zn2 102.8(3)
C38 N3 Zn2 106.5(3)
C7 N3 Zn2 117.2(3)
C9 N4 C10 119.3(4)
C9 N4 Zn1 118.0(3)
C10 N4 Zn1 122.7(3)
C19 N5 C20 119.8(5)
C19 N5 Zn1 116.0(3)
C20 N5 Zn1 123.9(4)
C29 N6 C30 119.0(4)
C29 N6 Zn2 116.2(3)
C30 N6 Zn2 124.5(4)
C39 N7 C40 119.9(4)
C39 N7 Zn2 117.4(3)
C40 N7 Zn2 122.7(4)
N1 C1 C2 124.0(5)
N1 C1 C6 116.0(4)
C2 C1 C6 120.0(4)
C3 C2 C1 118.2(5)
C3 C2 H2 120.9
C1 C2 H2 120.9
C2 C3 C4 119.1(5)
C2 C3 H3 120.5
C4 C3 H3 120.5
C5 C4 C3 119.7(5)
C5 C4 H4 120.2
C3 C4 H4 120.2
N1 C5 C4 121.8(4)
N1 C5 C7 119.4(4)
C4 C5 C7 118.8(5)
N2 C6 C1 110.7(4)
N2 C6 H6A 109.5
C1 C6 H6A 109.5
N2 C6 H6B 109.5
C1 C6 H6B 109.5
H6A C6 H6B 108.1
N3 C7 C5 114.4(4)
N3 C7 H7A 108.7
C5 C7 H7A 108.7
N3 C7 H7B 108.7
C5 C7 H7B 108.7
H7A C7 H7B 107.6
N2 C8 C9 112.1(4)
N2 C8 H8A 109.2
C9 C8 H8A 109.2
N2 C8 H8B 109.2
C9 C8 H8B 109.2
H8A C8 H8B 107.9
N4 C9 C16 122.3(4)
N4 C9 C8 117.0(4)
C16 C9 C8 120.6(4)
C11 C10 N4 123.0(5)
C11 C10 H10 118.5
N4 C10 H10 118.5
C10 C11 C17 118.9(5)
C10 C11 H11 120.5
C17 C11 H11 120.5
C13 C12 C17 119.6(6)
C13 C12 H12 120.2
C17 C12 H12 120.2
C12 C13 C14 121.1(6)
C12 C13 H13 119.4
C14 C13 H13 119.4
C15 C14 C13 119.9(5)
C15 C14 H14 120.0
C13 C14 H14 120.0
C14 C15 C16 120.6(5)
C14 C15 H15 119.7
C16 C15 H15 119.7
C17 C16 C15 118.9(5)
C17 C16 C9 117.9(4)
C15 C16 C9 123.1(5)
C16 C17 C12 119.8(5)
C16 C17 C11 118.5(5)
C12 C17 C11 121.7(5)
N2 C18 C19 110.6(4)
N2 C18 H18A 109.5
C19 C18 H18A 109.5
N2 C18 H18B 109.5
C19 C18 H18B 109.5
H18A C18 H18B 108.1
N5 C19 C26 121.2(5)
N5 C19 C18 115.8(4)
C26 C19 C18 122.8(5)
C21 C20 N5 123.1(5)
C21 C20 H20 118.4
N5 C20 H20 118.4
C20 C21 C27 119.1(5)
C20 C21 H21 120.5
C27 C21 H21 120.5
C23 C22 C27 119.8(6)
C23 C22 H22 120.1
C27 C22 H22 120.1
C22 C23 C24 122.4(6)
C22 C23 H23 118.8
C24 C23 H23 118.8
C23 C24 C25 120.3(6)
C23 C24 H24 119.9
C25 C24 H24 119.9
C24 C25 C26 119.1(6)
C24 C25 H25 120.4
C26 C25 H25 120.4
C25 C26 C27 120.2(5)
C25 C26 C19 121.9(5)
C27 C26 C19 118.0(5)
C21 C27 C26 118.8(5)
C21 C27 C22 122.9(6)
C26 C27 C22 118.3(6)
N3 C28 C29 109.2(4)
N3 C28 H28A 109.8
C29 C28 H28A 109.8
N3 C28 H28B 109.8
C29 C28 H28B 109.8
H28A C28 H28B 108.3
N6 C29 C36 122.8(5)
N6 C29 C28 115.2(4)
C36 C29 C28 121.9(4)
C31 C30 N6 122.9(5)
C31 C30 H30 118.6
N6 C30 H30 118.6
C30 C31 C37 119.3(5)
C30 C31 H31 120.3
C37 C31 H31 120.3
C33 C32 C37 120.3(5)
C33 C32 H32 119.9
C37 C32 H32 119.9
C32 C33 C34 121.6(5)
C32 C33 H33 119.2
C34 C33 H33 119.2
C35 C34 C33 119.8(6)
C35 C34 H34 120.1
C33 C34 H34 120.1
C34 C35 C36 120.2(5)
C34 C35 H35 119.9
C36 C35 H35 119.9
C37 C36 C29 117.0(5)
C37 C36 C35 119.2(5)
C29 C36 C35 123.8(5)
C31 C37 C36 118.9(5)
C31 C37 C32 122.2(5)
C36 C37 C32 118.8(5)
N3 C38 C39 111.2(4)
N3 C38 H38A 109.4
C39 C38 H38A 109.4
N3 C38 H38B 109.4
C39 C38 H38B 109.4
H38A C38 H38B 108.0
N7 C39 C46 122.8(5)
N7 C39 C38 116.5(4)
C46 C39 C38 120.7(5)
C41 C40 N7 121.7(5)
C41 C40 H40 119.1
N7 C40 H40 119.1
C40 C41 C47 120.6(5)
C40 C41 H41 119.7
C47 C41 H41 119.7
C43 C42 C47 118.9(6)
C43 C42 H42 120.5
C47 C42 H42 120.5
C44 C43 C42 121.9(5)
C44 C43 H43 119.1
C42 C43 H43 119.1
C43 C44 C45 121.1(6)
C43 C44 H44 119.4
C45 C44 H44 119.4
C44 C45 C46 119.7(5)
C44 C45 H45 120.1
C46 C45 H45 120.1
C45 C46 C39 123.8(5)
C45 C46 C47 119.0(5)
C39 C46 C47 117.2(5)
C41 C47 C42 122.8(5)
C41 C47 C46 117.8(5)
C42 C47 C46 119.4(6)

loop_
_geom_bond_atom_site_label_1
_geom_bond_atom_site_label_2
_geom_bond_distance
Zn1 O1 1.947(3)
Zn1 N5 2.058(4)
Zn1 N4 2.088(4)
Zn1 N2 2.175(4)
Zn1 N1 2.195(4)
Zn2 O1 1.934(3)
Zn2 N6 2.061(4)
Zn2 N7 2.069(4)
Zn2 O2 2.094(4)
Zn2 N3 2.203(4)
Cl1 O3 1.417(4)
Cl1 O5 1.430(5)
Cl1 O6 1.432(6)
Cl1 O4 1.434(5)
Cl2 O10 1.396(5)
Cl2 O8 1.423(4)
Cl2 O7 1.430(5)
Cl2 O9 1.467(6)
Cl3 O13 1.368(7)
Cl3 O11 1.437(5)
Cl3 O12 1.442(6)
Cl3 O14 1.465(11)
O1 H1 0.9590
O2 H2A 0.9450
O2 H2B 0.9640
N1 C1 1.345(6)
N1 C5 1.357(6)
N2 C8 1.472(6)
N2 C6 1.474(6)
N2 C18 1.479(6)
N3 C28 1.484(6)
N3 C38 1.486(6)
N3 C7 1.495(6)
N4 C9 1.323(6)
N4 C10 1.374(6)
N5 C19 1.331(6)
N5 C20 1.371(6)
N6 C29 1.318(6)
N6 C30 1.361(6)
N7 C39 1.318(7)
N7 C40 1.368(6)
C1 C2 1.384(7)
C1 C6 1.515(7)
C2 C3 1.368(8)
C2 H2 0.9500
C3 C4 1.389(7)
C3 H3 0.9500
C4 C5 1.380(7)
C4 H4 0.9500
C5 C7 1.509(6)
C6 H6A 0.9900
C6 H6B 0.9900
C7 H7A 0.9900
C7 H7B 0.9900
C8 C9 1.495(6)
C8 H8A 0.9900
C8 H8B 0.9900
C9 C16 1.425(7)
C10 C11 1.352(8)
C10 H10 0.9500
C11 C17 1.431(7)
C11 H11 0.9500
C12 C13 1.370(9)
C12 C17 1.412(8)
C12 H12 0.9500
C13 C14 1.400(8)
C13 H13 0.9500
C14 C15 1.370(8)
C14 H14 0.9500
C15 C16 1.412(7)
C15 H15 0.9500
C16 C17 1.406(7)
C18 C19 1.507(7)
C18 H18A 0.9900
C18 H18B 0.9900
C19 C26 1.426(7)
C20 C21 1.348(8)
C20 H20 0.9500
C21 C27 1.411(8)
C21 H21 0.9500
C22 C23 1.365(10)
C22 C27 1.425(8)
C22 H22 0.9500
C23 C24 1.367(10)
C23 H23 0.9500
C24 C25 1.399(8)
C24 H24 0.9500
C25 C26 1.412(8)
C25 H25 0.9500
C26 C27 1.419(8)
C28 C29 1.525(7)
C28 H28A 0.9900
C28 H28B 0.9900
C29 C36 1.416(7)
C30 C31 1.352(8)
C30 H30 0.9500
C31 C37 1.398(8)
C31 H31 0.9500
C32 C33 1.336(9)
C32 C37 1.426(7)
C32 H32 0.9500
C33 C34 1.415(8)
C33 H33 0.9500
C34 C35 1.367(7)
C34 H34 0.9500
C35 C36 1.418(7)
C35 H35 0.9500
C36 C37 1.415(7)
C38 C39 1.513(7)
C38 H38A 0.9900
C38 H38B 0.9900
C39 C46 1.418(7)
C40 C41 1.348(7)
C40 H40 0.9500
C41 C47 1.413(8)
C41 H41 0.9500
C42 C43 1.389(9)
C42 C47 1.413(7)
C42 H42 0.9500
C43 C44 1.346(9)
C43 H43 0.9500
C44 C45 1.391(7)
C44 H44 0.9500
C45 C46 1.405(8)
C45 H45 0.9500
C46 C47 1.426(7)

loop_
_geom_hbond_atom_site_label_D
_geom_hbond_atom_site_label_H
_geom_hbond_atom_site_label_A
_geom_hbond_distance_DA
_geom_hbond_distance_DH
_geom_hbond_distance_HA
_geom_hbond_angle_DHA
_geom_hbond_publ_flag
O2 H2A O11 2.732(6) 0.945(4) 1.818(5) 161.8(3) no
O2 H2B O5 2.871(8) 0.964(4) 2.175(7) 128.0(3) no
O2 H2B O6 2.965(7) 0.964(4) 2.186(6) 137.1(3) no

loop_
_geom_torsion_atom_site_label_1
_geom_torsion_atom_site_label_2
_geom_torsion_atom_site_label_3
_geom_torsion_atom_site_label_4
_geom_torsion
C5 N1 C1 C2 -2.1(7)
Zn1 N1 C1 C2 -177.4(4)
C5 N1 C1 C6 177.5(4)
Zn1 N1 C1 C6 2.2(5)
N1 C1 C2 C3 1.6(8)
C6 C1 C2 C3 -178.0(5)
C1 C2 C3 C4 1.7(8)
C2 C3 C4 C5 -4.4(8)
C1 N1 C5 C4 -0.7(7)
Zn1 N1 C5 C4 173.5(4)
C1 N1 C5 C7 -179.1(4)
Zn1 N1 C5 C7 -4.8(6)
C3 C4 C5 N1 3.9(8)
C3 C4 C5 C7 -177.7(5)
C8 N2 C6 C1 165.4(4)
C18 N2 C6 C1 -68.0(5)
Zn1 N2 C6 C1 46.2(4)
N1 C1 C6 N2 -33.8(6)
C2 C1 C6 N2 145.8(4)
C28 N3 C7 C5 -42.2(6)
C38 N3 C7 C5 -163.1(4)
Zn2 N3 C7 C5 77.4(5)
N1 C5 C7 N3 -86.9(6)
C4 C5 C7 N3 94.7(5)
C6 N2 C8 C9 -92.9(5)
C18 N2 C8 C9 140.2(4)
Zn1 N2 C8 C9 22.7(5)
C10 N4 C9 C16 3.4(8)
Zn1 N4 C9 C16 179.8(4)
C10 N4 C9 C8 -174.7(5)
Zn1 N4 C9 C8 1.7(6)
N2 C8 C9 N4 -16.9(6)
N2 C8 C9 C16 165.0(4)
C9 N4 C10 C11 -1.0(8)
Zn1 N4 C10 C11 -177.2(5)
N4 C10 C11 C17 -1.8(9)
C17 C12 C13 C14 0.0(10)
C12 C13 C14 C15 0.7(10)
C13 C14 C15 C16 -1.7(9)
C14 C15 C16 C17 1.9(8)
C14 C15 C16 C9 -179.0(5)
N4 C9 C16 C17 -2.8(8)
C8 C9 C16 C17 175.2(5)
N4 C9 C16 C15 178.2(5)
C8 C9 C16 C15 -3.8(8)
C15 C16 C17 C12 -1.2(8)
C9 C16 C17 C12 179.8(5)
C15 C16 C17 C11 179.0(5)
C9 C16 C17 C11 -0.1(8)
C13 C12 C17 C16 0.2(10)
C13 C12 C17 C11 -179.9(6)
C10 C11 C17 C16 2.3(9)
C10 C11 C17 C12 -177.6(6)
C8 N2 C18 C19 -83.2(5)
C6 N2 C18 C19 151.0(4)
Zn1 N2 C18 C19 37.2(5)
C20 N5 C19 C26 -0.7(8)
Zn1 N5 C19 C26 -174.3(4)
C20 N5 C19 C18 -177.6(5)
Zn1 N5 C19 C18 8.8(6)
N2 C18 C19 N5 -32.5(6)
N2 C18 C19 C26 150.7(5)
C19 N5 C20 C21 -0.8(8)
Zn1 N5 C20 C21 172.3(4)
N5 C20 C21 C27 0.9(9)
C27 C22 C23 C24 0.4(11)
C22 C23 C24 C25 -1.0(11)
C23 C24 C25 C26 1.1(10)
C24 C25 C26 C27 -0.8(9)
C24 C25 C26 C19 179.6(5)
N5 C19 C26 C25 -178.4(5)
C18 C19 C26 C25 -1.7(8)
N5 C19 C26 C27 2.0(8)
C18 C19 C26 C27 178.6(5)
C20 C21 C27 C26 0.5(9)
C20 C21 C27 C22 178.6(6)
C25 C26 C27 C21 178.5(5)
C19 C26 C27 C21 -1.8(8)
C25 C26 C27 C22 0.3(8)
C19 C26 C27 C22 179.9(5)
C23 C22 C27 C21 -178.2(6)
C23 C22 C27 C26 -0.1(9)
C38 N3 C28 C29 -157.2(4)
C7 N3 C28 C29 83.3(5)
Zn2 N3 C28 C29 -44.2(4)
C30 N6 C29 C36 2.0(7)
Zn2 N6 C29 C36 175.5(4)
C30 N6 C29 C28 -176.2(4)
Zn2 N6 C29 C28 -2.8(5)
N3 C28 C29 N6 34.1(5)
N3 C28 C29 C36 -144.1(4)
C29 N6 C30 C31 1.4(7)
Zn2 N6 C30 C31 -171.4(4)
N6 C30 C31 C37 -2.4(8)
C37 C32 C33 C34 0.5(9)
C32 C33 C34 C35 -0.2(9)
C33 C34 C35 C36 1.6(8)
N6 C29 C36 C37 -4.3(7)
C28 C29 C36 C37 173.8(4)
N6 C29 C36 C35 178.4(5)
C28 C29 C36 C35 -3.5(7)
C34 C35 C36 C37 -3.2(8)
C34 C35 C36 C29 174.0(5)
C30 C31 C37 C36 0.0(7)
C30 C31 C37 C32 177.1(5)
C29 C36 C37 C31 3.1(7)
C35 C36 C37 C31 -179.4(5)
C29 C36 C37 C32 -174.1(4)
C35 C36 C37 C32 3.4(7)
C33 C32 C37 C31 -179.2(5)
C33 C32 C37 C36 -2.1(8)
C28 N3 C38 C39 77.5(5)
C7 N3 C38 C39 -159.2(4)
Zn2 N3 C38 C39 -33.1(5)
C40 N7 C39 C46 -0.4(8)
Zn2 N7 C39 C46 177.5(4)
C40 N7 C39 C38 176.9(5)
Zn2 N7 C39 C38 -5.2(6)
N3 C38 C39 N7 27.2(6)
N3 C38 C39 C46 -155.4(5)
C39 N7 C40 C41 1.6(9)
Zn2 N7 C40 C41 -176.1(5)
N7 C40 C41 C47 -0.9(10)
C47 C42 C43 C44 0.6(10)
C42 C43 C44 C45 0.3(10)
C43 C44 C45 C46 -0.7(9)
C44 C45 C46 C39 178.9(5)
C44 C45 C46 C47 0.1(8)
N7 C39 C46 C45 179.8(5)
C38 C39 C46 C45 2.6(8)
N7 C39 C46 C47 -1.4(8)
C38 C39 C46 C47 -178.6(5)
C40 C41 C47 C42 179.2(6)
C40 C41 C47 C46 -0.9(9)
C43 C42 C47 C41 178.8(6)
C43 C42 C47 C46 -1.1(9)
C45 C46 C47 C41 -179.2(5)
C39 C46 C47 C41 2.0(8)
C45 C46 C47 C42 0.7(8)
C39 C46 C47 C42 -178.1(5)

loop_
_platon_squeeze_void_nr
_platon_squeeze_void_average_x
_platon_squeeze_void_average_y
_platon_squeeze_void_average_z
_platon_squeeze_void_volume
_platon_squeeze_void_count_electrons
_platon_squeeze_void_content
1 0.034 0.496 1.000 439 110 ' '
